data_4036277
loop_
_publ_author_name
'Kang, YoungKu'
'Chen, Weijie'
'Breugst, Martin'
'Seidel, Daniel'

_publ_section_title
;
 Asymmetric Redox-Annulation of Cyclic Amines.
;
_journal_issue 19
_journal_name_full 'The Journal of organic chemistry'
_journal_page_first 9628
_journal_page_last 9640
_journal_paper_doi 10.1021/acs.joc.5b01384
_journal_volume 80
_journal_year 2015
_chemical_absolute_configuration ad
_chemical_formula_moiety 'C20 H21 Br N2 O2, (C H4 O)'
_chemical_formula_sum 'C21 H25 Br N2 O3'
_chemical_formula_weight 433.34
_space_group_crystal_system orthorhombic
_space_group_IT_number 19
_space_group_name_Hall 'P 2ac 2ab'
_space_group_name_H-M_alt 'P 21 21 21'
_atom_sites_solution_hydrogens geom
_audit_creation_method SHELXL-2013
_cell_angle_alpha 90
_cell_angle_beta 90
_cell_angle_gamma 90
_cell_formula_units_Z 4
_cell_length_a 7.9265(14)
_cell_length_b 10.5847(19)
_cell_length_c 23.895(4)
_cell_measurement_reflns_used 6858
_cell_measurement_temperature 100(2)
_cell_measurement_theta_max 32.55
_cell_measurement_theta_min 2.57
_cell_volume 2004.8(6)
_computing_cell_refinement 'Bruker SAINT'
_computing_data_collection 'Bruker APEX2'
_computing_data_reduction 'Bruker SAINT'
_computing_molecular_graphics 'Bruker SHELXTL'
_computing_publication_material 'Bruker SHELXTL'
_computing_structure_refinement 'SHELXL-2013 (Sheldrick, 2013)'
_computing_structure_solution 'SHELXS-97 (Sheldrick 2008)'
_diffrn_ambient_temperature 100(2)
_diffrn_measured_fraction_theta_full 1.000
_diffrn_measured_fraction_theta_max 1.000
_diffrn_measurement_device_type 'Bruker APEX-II CCD'
_diffrn_measurement_method '\f and \w scans'
_diffrn_radiation_type MoK\a
_diffrn_radiation_wavelength 0.71073
_diffrn_reflns_av_R_equivalents 0.0331
_diffrn_reflns_av_unetI/netI 0.0311
_diffrn_reflns_Laue_measured_fraction_full 1.000
_diffrn_reflns_Laue_measured_fraction_max 1.000
_diffrn_reflns_limit_h_max 11
_diffrn_reflns_limit_h_min -11
_diffrn_reflns_limit_k_max 15
_diffrn_reflns_limit_k_min -15
_diffrn_reflns_limit_l_max 35
_diffrn_reflns_limit_l_min -35
_diffrn_reflns_number 28061
_diffrn_reflns_point_group_measured_fraction_full 1.000
_diffrn_reflns_point_group_measured_fraction_max 1.000
_diffrn_reflns_theta_full 25.242
_diffrn_reflns_theta_max 32.028
_diffrn_reflns_theta_min 1.704
_exptl_absorpt_coefficient_mu 2.074
_exptl_absorpt_correction_T_max 0.4348
_exptl_absorpt_correction_T_min 0.3594
_exptl_absorpt_correction_type multi-scan
_exptl_absorpt_process_details 'Bruker SAINT (SADABS)'
_exptl_crystal_colour colourless
_exptl_crystal_density_diffrn 1.436
_exptl_crystal_description block
_exptl_crystal_F_000 896
_exptl_crystal_size_max 0.430
_exptl_crystal_size_mid 0.230
_exptl_crystal_size_min 0.120
_refine_diff_density_max 0.777
_refine_diff_density_min -0.252
_refine_diff_density_rms 0.073
_refine_ls_abs_structure_details
; 
 Flack x determined using 2566 quotients [(I+)-(I-)]/[(I+)+(I-)] 
 (Parsons and Flack (2004), Acta Cryst. A60, s61). 
;
_refine_ls_abs_structure_Flack -0.004(3)
_refine_ls_extinction_method none
_refine_ls_goodness_of_fit_ref 1.004
_refine_ls_hydrogen_treatment constr
_refine_ls_matrix_type full
_refine_ls_number_parameters 247
_refine_ls_number_reflns 6979
_refine_ls_number_restraints 0
_refine_ls_restrained_S_all 1.004
_refine_ls_R_factor_all 0.0383
_refine_ls_R_factor_gt 0.0331
_refine_ls_shift/su_max 0.002
_refine_ls_shift/su_mean 0.000
_refine_ls_structure_factor_coef Fsqd
_refine_ls_weighting_details 'w=1/[\s^2^(Fo^2^)+(0.0450P)^2^+0.5000P] where P=(Fo^2^+2Fc^2^)/3'
_refine_ls_weighting_scheme calc
_refine_ls_wR_factor_gt 0.0773
_refine_ls_wR_factor_ref 0.0794
_reflns_Friedel_coverage 0.775
_reflns_Friedel_fraction_full 1.000
_reflns_Friedel_fraction_max 1.000
_reflns_number_gt 6356
_reflns_number_total 6979
_reflns_threshold_expression 'I > 2\s(I)'
_cod_data_source_file jo5b01384_si_001.cif
_cod_data_source_block major_P212121
_cod_database_code 4036277
_shelx_space_group_comment
; 
The symmetry employed for this shelxl refinement is uniquely defined 
by the following loop, which should always be used as a source of 
symmetry information in preference to the above space-group names. 
They are only intended as comments. 
;
_shelx_estimated_absorpt_t_min 0.469
_shelx_estimated_absorpt_t_max 0.789
_shelxl_version_number 2013-4

loop_
_space_group_symop_operation_xyz
'x, y, z'
'-x+1/2, -y, z+1/2'
'-x, y+1/2, -z+1/2'
'x+1/2, -y+1/2, -z'

loop_
_atom_site_label
_atom_site_type_symbol
_atom_site_fract_x
_atom_site_fract_y
_atom_site_fract_z
_atom_site_U_iso_or_equiv
_atom_site_adp_type
_atom_site_occupancy
_atom_site_site_symmetry_order
_atom_site_calc_flag
_atom_site_refinement_flags_posn
_atom_site_refinement_flags_adp
Br1 Br -0.06336(4) 0.39462(2) 1.01724(2) 0.02869(8) Uani 1 1 d . .
N1 N 0.3047(2) 0.18203(18) 0.67599(7) 0.0143(3) Uani 1 1 d . .
N2 N -0.1236(3) 0.2221(2) 0.74425(8) 0.0199(4) Uani 1 1 d . .
O1 O -0.1764(2) 0.1133(2) 0.74836(7) 0.0255(4) Uani 1 1 d . .
O2 O -0.2135(2) 0.3164(2) 0.74463(9) 0.0317(4) Uani 1 1 d . .
C1 C 0.1199(3) 0.1799(2) 0.68084(8) 0.0135(3) Uani 1 1 d . .
H1 H 0.0838 0.0894 0.6811 0.016 Uiso 1 1 calc R U
C2 C 0.0649(3) 0.23932(19) 0.73792(8) 0.0144(3) Uani 1 1 d . .
H2 H 0.0926 0.3315 0.7380 0.017 Uiso 1 1 calc R U
C3 C 0.1501(3) 0.1750(2) 0.78803(8) 0.0139(4) Uani 1 1 d . .
H3 H 0.1151 0.0842 0.7878 0.017 Uiso 1 1 calc R U
C4 C 0.3432(3) 0.1789(2) 0.78029(9) 0.0156(4) Uani 1 1 d . .
H4 H 0.3817 0.2689 0.7807 0.019 Uiso 1 1 calc R U
C5 C 0.3866(3) 0.1204(2) 0.72371(9) 0.0164(4) Uani 1 1 d . .
H5A H 0.5104 0.1241 0.7184 0.020 Uiso 1 1 calc R U
H5B H 0.3534 0.0302 0.7242 0.020 Uiso 1 1 calc R U
C6 C 0.3695(3) 0.3091(2) 0.66439(9) 0.0176(4) Uani 1 1 d . .
H6A H 0.4941 0.3098 0.6674 0.021 Uiso 1 1 calc R U
H6B H 0.3234 0.3699 0.6919 0.021 Uiso 1 1 calc R U
C7 C 0.3165(3) 0.3471(2) 0.60540(9) 0.0194(4) Uani 1 1 d . .
H7A H 0.3374 0.4385 0.6001 0.023 Uiso 1 1 calc R U
H7B H 0.3862 0.3006 0.5779 0.023 Uiso 1 1 calc R U
C8 C 0.1327(3) 0.3195(2) 0.59458(9) 0.0163(4) Uani 1 1 d . .
C9 C 0.0553(3) 0.3685(2) 0.54659(9) 0.0206(4) Uani 1 1 d . .
H9 H 0.1191 0.4200 0.5218 0.025 Uiso 1 1 calc R U
C10 C -0.1128(3) 0.3435(3) 0.53443(10) 0.0242(5) Uani 1 1 d . .
H10 H -0.1633 0.3777 0.5017 0.029 Uiso 1 1 calc R U
C11 C -0.2060(3) 0.2685(2) 0.57025(10) 0.0225(5) Uani 1 1 d . .
H11 H -0.3214 0.2519 0.5624 0.027 Uiso 1 1 calc R U
C12 C -0.1312(3) 0.2174(2) 0.61776(10) 0.0183(4) Uani 1 1 d . .
H12 H -0.1957 0.1649 0.6419 0.022 Uiso 1 1 calc R U
C13 C 0.0385(3) 0.2423(2) 0.63047(9) 0.0149(4) Uani 1 1 d . .
C14 C 0.0932(3) 0.2311(2) 0.84311(9) 0.0150(4) Uani 1 1 d . .
C15 C -0.0067(3) 0.1614(2) 0.87957(10) 0.0213(4) Uani 1 1 d . .
H15 H -0.0425 0.0792 0.8689 0.026 Uiso 1 1 calc R U
C16 C -0.0556(4) 0.2090(2) 0.93131(10) 0.0241(5) Uani 1 1 d . .
H16 H -0.1253 0.1607 0.9556 0.029 Uiso 1 1 calc R U
C17 C -0.0009(3) 0.3278(2) 0.94675(9) 0.0205(4) Uani 1 1 d . .
C18 C 0.0983(3) 0.3999(2) 0.91156(10) 0.0247(5) Uani 1 1 d . .
H18 H 0.1354 0.4814 0.9228 0.030 Uiso 1 1 calc R U
C19 C 0.1432(3) 0.3517(2) 0.85956(10) 0.0231(5) Uani 1 1 d . .
H19 H 0.2089 0.4018 0.8348 0.028 Uiso 1 1 calc R U
C20 C 0.4318(3) 0.1071(3) 0.82725(9) 0.0228(4) Uani 1 1 d . .
H20A H 0.3880 0.0206 0.8290 0.034 Uiso 1 1 calc R U
H20B H 0.4107 0.1497 0.8630 0.034 Uiso 1 1 calc R U
H20C H 0.5534 0.1049 0.8200 0.034 Uiso 1 1 calc R U
C21 C 0.4362(5) -0.0822(3) 0.59319(15) 0.0400(7) Uani 1 1 d . .
H21A H 0.5192 -0.1373 0.5751 0.060 Uiso 1 1 calc R U
H21B H 0.3343 -0.0777 0.5701 0.060 Uiso 1 1 calc R U
H21C H 0.4074 -0.1164 0.6301 0.060 Uiso 1 1 calc R U
O3 O 0.5045(3) 0.03937(19) 0.59942(9) 0.0304(4) Uani 1 1 d . .
H3A H 0.4377 0.0844 0.6180 0.046 Uiso 1 1 calc R U

loop_
_atom_site_aniso_label
_atom_site_aniso_U_11
_atom_site_aniso_U_22
_atom_site_aniso_U_33
_atom_site_aniso_U_23
_atom_site_aniso_U_13
_atom_site_aniso_U_12
Br1 0.04220(14) 0.03006(12) 0.01381(9) -0.00428(9) 0.00260(10) 0.00704(12)
N1 0.0109(7) 0.0165(8) 0.0155(8) 0.0018(6) 0.0003(6) -0.0003(6)
N2 0.0137(8) 0.0320(11) 0.0140(8) -0.0022(7) 0.0007(7) 0.0025(8)
O1 0.0179(8) 0.0350(10) 0.0235(8) 0.0020(8) 0.0021(6) -0.0071(8)
O2 0.0209(9) 0.0403(11) 0.0339(10) -0.0070(9) -0.0008(8) 0.0149(8)
C1 0.0132(8) 0.0147(9) 0.0127(8) -0.0013(7) 0.0004(7) 0.0002(7)
C2 0.0117(8) 0.0173(9) 0.0141(8) -0.0004(7) 0.0005(7) 0.0005(8)
C3 0.0146(9) 0.0138(9) 0.0134(8) 0.0002(7) 0.0004(7) 0.0007(7)
C4 0.0143(9) 0.0184(10) 0.0143(9) 0.0004(7) -0.0008(7) 0.0008(7)
C5 0.0154(9) 0.0189(10) 0.0148(8) 0.0000(7) -0.0003(7) 0.0031(8)
C6 0.0158(9) 0.0200(10) 0.0171(9) 0.0006(8) 0.0001(7) -0.0035(8)
C7 0.0197(10) 0.0215(10) 0.0170(10) 0.0033(8) 0.0013(8) -0.0038(8)
C8 0.0204(9) 0.0154(9) 0.0131(8) -0.0007(7) 0.0010(7) 0.0020(8)
C9 0.0282(11) 0.0179(10) 0.0157(9) 0.0011(7) -0.0006(9) 0.0057(9)
C10 0.0308(12) 0.0257(11) 0.0162(9) -0.0017(8) -0.0040(8) 0.0100(10)
C11 0.0191(10) 0.0296(12) 0.0188(10) -0.0050(9) -0.0039(8) 0.0056(9)
C12 0.0166(9) 0.0220(10) 0.0163(9) -0.0032(8) -0.0007(8) 0.0020(8)
C13 0.0161(10) 0.0147(9) 0.0140(8) -0.0027(7) 0.0000(7) 0.0019(7)
C14 0.0165(10) 0.0155(8) 0.0130(8) 0.0006(7) 0.0003(7) 0.0017(7)
C15 0.0271(11) 0.0193(10) 0.0176(10) -0.0017(8) 0.0036(8) -0.0053(9)
C16 0.0304(12) 0.0248(11) 0.0171(9) -0.0004(8) 0.0076(10) -0.0034(10)
C17 0.0255(11) 0.0230(11) 0.0128(9) -0.0008(8) 0.0000(8) 0.0050(9)
C18 0.0348(13) 0.0165(10) 0.0229(10) -0.0034(9) 0.0047(9) -0.0022(10)
C19 0.0317(13) 0.0167(10) 0.0210(11) -0.0003(8) 0.0069(9) -0.0044(9)
C20 0.0212(9) 0.0293(11) 0.0179(9) 0.0025(9) -0.0023(8) 0.0067(11)
C21 0.0444(16) 0.0249(13) 0.0507(17) -0.0066(12) -0.0105(16) 0.0016(13)
O3 0.0314(9) 0.0266(9) 0.0332(10) -0.0078(8) 0.0111(8) -0.0004(8)

loop_
_atom_type_symbol
_atom_type_description
_atom_type_scat_dispersion_real
_atom_type_scat_dispersion_imag
_atom_type_scat_source
C C 0.0033 0.0016 'International Tables Vol C Tables 4.2.6.8 and 6.1.1.4'
H H 0.0000 0.0000 'International Tables Vol C Tables 4.2.6.8 and 6.1.1.4'
N N 0.0061 0.0033 'International Tables Vol C Tables 4.2.6.8 and 6.1.1.4'
O O 0.0106 0.0060 'International Tables Vol C Tables 4.2.6.8 and 6.1.1.4'
Br Br -0.2901 2.4595 'International Tables Vol C Tables 4.2.6.8 and 6.1.1.4'

loop_
_geom_angle_atom_site_label_1
_geom_angle_atom_site_label_2
_geom_angle_atom_site_label_3
_geom_angle
C5 N1 C6 113.63(17)
C5 N1 C1 111.91(16)
C6 N1 C1 112.21(18)
O2 N2 O1 124.4(2)
O2 N2 C2 118.5(2)
O1 N2 C2 117.17(19)
N1 C1 C13 110.77(17)
N1 C1 C2 109.90(17)
C13 C1 C2 113.47(17)
N1 C1 H1 107.5
C13 C1 H1 107.5
C2 C1 H1 107.5
N2 C2 C3 107.66(16)
N2 C2 C1 108.31(17)
C3 C2 C1 112.30(17)
N2 C2 H2 109.5
C3 C2 H2 109.5
C1 C2 H2 109.5
C14 C3 C2 111.96(17)
C14 C3 C4 112.91(17)
C2 C3 C4 109.36(17)
C14 C3 H3 107.4
C2 C3 H3 107.4
C4 C3 H3 107.4
C20 C4 C5 110.19(18)
C20 C4 C3 110.79(18)
C5 C4 C3 108.59(18)
C20 C4 H4 109.1
C5 C4 H4 109.1
C3 C4 H4 109.1
N1 C5 C4 114.10(18)
N1 C5 H5A 108.7
C4 C5 H5A 108.7
N1 C5 H5B 108.7
C4 C5 H5B 108.7
H5A C5 H5B 107.6
N1 C6 C7 108.65(18)
N1 C6 H6A 110.0
C7 C6 H6A 110.0
N1 C6 H6B 110.0
C7 C6 H6B 110.0
H6A C6 H6B 108.3
C8 C7 C6 111.97(18)
C8 C7 H7A 109.2
C6 C7 H7A 109.2
C8 C7 H7B 109.2
C6 C7 H7B 109.2
H7A C7 H7B 107.9
C9 C8 C13 118.9(2)
C9 C8 C7 119.5(2)
C13 C8 C7 121.53(19)
C10 C9 C8 121.4(2)
C10 C9 H9 119.3
C8 C9 H9 119.3
C11 C10 C9 119.5(2)
C11 C10 H10 120.2
C9 C10 H10 120.2
C10 C11 C12 120.1(2)
C10 C11 H11 120.0
C12 C11 H11 120.0
C11 C12 C13 120.8(2)
C11 C12 H12 119.6
C13 C12 H12 119.6
C8 C13 C12 119.2(2)
C8 C13 C1 120.88(19)
C12 C13 C1 119.8(2)
C15 C14 C19 118.2(2)
C15 C14 C3 120.44(19)
C19 C14 C3 121.37(19)
C14 C15 C16 121.6(2)
C14 C15 H15 119.2
C16 C15 H15 119.2
C17 C16 C15 118.7(2)
C17 C16 H16 120.6
C15 C16 H16 120.6
C16 C17 C18 121.3(2)
C16 C17 Br1 119.75(18)
C18 C17 Br1 118.95(19)
C17 C18 C19 119.2(2)
C17 C18 H18 120.4
C19 C18 H18 120.4
C18 C19 C14 121.1(2)
C18 C19 H19 119.5
C14 C19 H19 119.5
C4 C20 H20A 109.5
C4 C20 H20B 109.5
H20A C20 H20B 109.5
C4 C20 H20C 109.5
H20A C20 H20C 109.5
H20B C20 H20C 109.5
O3 C21 H21A 109.5
O3 C21 H21B 109.5
H21A C21 H21B 109.5
O3 C21 H21C 109.5
H21A C21 H21C 109.5
H21B C21 H21C 109.5
C21 O3 H3A 109.5

loop_
_geom_bond_atom_site_label_1
_geom_bond_atom_site_label_2
_geom_bond_distance
Br1 C17 1.893(2)
N1 C5 1.465(3)
N1 C6 1.466(3)
N1 C1 1.470(3)
N2 O2 1.226(3)
N2 O1 1.230(3)
N2 C2 1.513(3)
C1 C13 1.517(3)
C1 C2 1.564(3)
C1 H1 1.0000
C2 C3 1.534(3)
C2 H2 1.0000
C3 C14 1.513(3)
C3 C4 1.543(3)
C3 H3 1.0000
C4 C20 1.526(3)
C4 C5 1.527(3)
C4 H4 1.0000
C5 H5A 0.9900
C5 H5B 0.9900
C6 C7 1.525(3)
C6 H6A 0.9900
C6 H6B 0.9900
C7 C8 1.508(3)
C7 H7A 0.9900
C7 H7B 0.9900
C8 C9 1.400(3)
C8 C13 1.400(3)
C9 C10 1.390(4)
C9 H9 0.9500
C10 C11 1.381(4)
C10 H10 0.9500
C11 C12 1.391(3)
C11 H11 0.9500
C12 C13 1.404(3)
C12 H12 0.9500
C14 C15 1.390(3)
C14 C19 1.393(3)
C15 C16 1.390(3)
C15 H15 0.9500
C16 C17 1.380(4)
C16 H16 0.9500
C17 C18 1.381(3)
C18 C19 1.389(3)
C18 H18 0.9500
C19 H19 0.9500
C20 H20A 0.9800
C20 H20B 0.9800
C20 H20C 0.9800
C21 O3 1.404(3)
C21 H21A 0.9800
C21 H21B 0.9800
C21 H21C 0.9800
O3 H3A 0.8400

loop_
_geom_hbond_atom_site_label_D
_geom_hbond_atom_site_label_H
_geom_hbond_atom_site_label_A
_geom_hbond_distance_DH
_geom_hbond_distance_HA
_geom_hbond_distance_DA
_geom_hbond_angle_DHA
O3 H3A N1 0.84 2.02 2.852(3) 168.7

loop_
_geom_torsion_atom_site_label_1
_geom_torsion_atom_site_label_2
_geom_torsion_atom_site_label_3
_geom_torsion_atom_site_label_4
_geom_torsion
C5 N1 C1 C13 -179.03(17)
C6 N1 C1 C13 51.9(2)
C5 N1 C1 C2 54.8(2)
C6 N1 C1 C2 -74.3(2)
O2 N2 C2 C3 123.8(2)
O1 N2 C2 C3 -56.6(2)
O2 N2 C2 C1 -114.5(2)
O1 N2 C2 C1 65.1(2)
N1 C1 C2 N2 -173.71(17)
C13 C1 C2 N2 61.7(2)
N1 C1 C2 C3 -55.0(2)
C13 C1 C2 C3 -179.59(17)
N2 C2 C3 C14 -59.6(2)
C1 C2 C3 C14 -178.73(17)
N2 C2 C3 C4 174.50(18)
C1 C2 C3 C4 55.4(2)
C14 C3 C4 C20 58.8(2)
C2 C3 C4 C20 -175.78(18)
C14 C3 C4 C5 180.00(18)
C2 C3 C4 C5 -54.6(2)
C6 N1 C5 C4 69.7(2)
C1 N1 C5 C4 -58.7(2)
C20 C4 C5 N1 179.04(19)
C3 C4 C5 N1 57.5(2)
C5 N1 C6 C7 163.09(18)
C1 N1 C6 C7 -68.7(2)
N1 C6 C7 C8 46.7(3)
C6 C7 C8 C9 168.6(2)
C6 C7 C8 C13 -13.6(3)
C13 C8 C9 C10 0.9(3)
C7 C8 C9 C10 178.8(2)
C8 C9 C10 C11 -0.1(3)
C9 C10 C11 C12 -0.8(4)
C10 C11 C12 C13 0.9(4)
C9 C8 C13 C12 -0.7(3)
C7 C8 C13 C12 -178.6(2)
C9 C8 C13 C1 175.89(19)
C7 C8 C13 C1 -2.0(3)
C11 C12 C13 C8 -0.1(3)
C11 C12 C13 C1 -176.8(2)
N1 C1 C13 C8 -16.1(3)
C2 C1 C13 C8 108.0(2)
N1 C1 C13 C12 160.47(19)
C2 C1 C13 C12 -75.4(2)
C2 C3 C14 C15 110.8(2)
C4 C3 C14 C15 -125.2(2)
C2 C3 C14 C19 -71.1(3)
C4 C3 C14 C19 52.8(3)
C19 C14 C15 C16 -0.4(4)
C3 C14 C15 C16 177.6(2)
C14 C15 C16 C17 -0.9(4)
C15 C16 C17 C18 1.0(4)
C15 C16 C17 Br1 -179.4(2)
C16 C17 C18 C19 0.2(4)
Br1 C17 C18 C19 -179.40(19)
C17 C18 C19 C14 -1.6(4)
C15 C14 C19 C18 1.7(4)
C3 C14 C19 C18 -176.4(2)
